data_7224757
loop_
_publ_author_name
'Aitipamula, Srinivasulu'
'Wong, Annie B.H.'
'Chow, Pui Shan'
'Tan, Reginald B. H.'

_publ_section_title
;
 Novel solid forms of oxaprozin: cocrystals and an extended release
 drug-drug salt of salbutamol
;
_journal_name_full 'RSC Adv.'
_journal_paper_doi 10.1039/C6RA01802E
_journal_year 2016
_chemical_formula_moiety 'C18 H15 N O3, C5 H4 N'
_chemical_formula_sum 'C23 H19 N2 O3'
_chemical_formula_weight 371.40
_chemical_melting_point 421.5
_chemical_name_common Oxaprozin-4,4'-Bipyridine
_chemical_name_systematic '1:0.5 Salt of Oxaprozin and 4,4'-Bipyridine'
_space_group_crystal_system monoclinic
_space_group_IT_number 15
_space_group_name_Hall '-C 2yc'
_space_group_name_H-M_alt 'C 1 2/c 1'
_symmetry_space_group_name_Hall '-C 2yc'
_symmetry_space_group_name_H-M 'C 1 2/c 1'
_atom_sites_solution_hydrogens geom
_atom_sites_solution_primary direct
_atom_sites_solution_secondary difmap
_audit_creation_date 2015-05-04
_audit_creation_method
;
Olex2 1.2
(compiled 2014.03.20 svn.r2914 for OlexSys, GUI svn.r4816)
;
_audit_update_record
;
2015-05-04 deposited with the CCDC.
2016-03-28 downloaded from the CCDC.
;
_cell_angle_alpha 90.00
_cell_angle_beta 103.53(3)
_cell_angle_gamma 90.00
_cell_formula_units_Z 8
_cell_length_a 13.422(3)
_cell_length_b 15.305(3)
_cell_length_c 18.618(4)
_cell_measurement_reflns_used 5872
_cell_measurement_temperature 113.1500
_cell_measurement_theta_max 31.1216
_cell_measurement_theta_min 2.0510
_cell_volume 3718.4(14)
_computing_cell_refinement 'CrystalClear (Rigaku Inc., 2008)'
_computing_data_collection 'CrystalClear (Rigaku Inc., 2008)'
_computing_data_reduction 'CrystalClear (Rigaku Inc., 2008)'
_computing_molecular_graphics 'Olex2 (Dolomanov et al., 2009)'
_computing_publication_material 'Olex2 (Dolomanov et al., 2009)'
_computing_structure_refinement 'XL (Sheldrick, 2008)'
_computing_structure_solution
;
????
;
_diffrn_ambient_temperature 113.1500
_diffrn_detector_area_resol_mean 28.5714
_diffrn_measured_fraction_theta_full 0.982
_diffrn_measured_fraction_theta_max 0.982
_diffrn_measurement_device
;
Saturn70 (2x2 bin mode)
;
_diffrn_measurement_device_details
;
AFC12 (Right): Kappa 3 circle
;
_diffrn_measurement_method dtprofit.ref
_diffrn_orient_matrix_type d*Trek
_diffrn_orient_matrix_UB_11 0.0231
_diffrn_orient_matrix_UB_12 -0.0292
_diffrn_orient_matrix_UB_13 -0.0670
_diffrn_orient_matrix_UB_21 -0.0481
_diffrn_orient_matrix_UB_22 -0.0441
_diffrn_orient_matrix_UB_23 0.0026
_diffrn_orient_matrix_UB_31 -0.0286
_diffrn_orient_matrix_UB_32 0.0290
_diffrn_orient_matrix_UB_33 -0.0373
_diffrn_radiation_detector CCD
_diffrn_radiation_monochromator 'Graphite Monochromator'
_diffrn_radiation_type MoK\a
_diffrn_radiation_wavelength 0.71073
_diffrn_reflns_av_R_equivalents 0.0210
_diffrn_reflns_av_unetI/netI 0.0226
_diffrn_reflns_limit_h_max 17
_diffrn_reflns_limit_h_min -17
_diffrn_reflns_limit_k_max 19
_diffrn_reflns_limit_k_min -19
_diffrn_reflns_limit_l_max 23
_diffrn_reflns_limit_l_min -24
_diffrn_reflns_number 13232
_diffrn_reflns_theta_full 28.28
_diffrn_reflns_theta_max 28.28
_diffrn_reflns_theta_min 2.25
_diffrn_source 'Sealed Tube'
_diffrn_source_current 40.0000
_diffrn_source_power 2.0000
_diffrn_source_voltage 50.0000
_exptl_absorpt_coefficient_mu 0.089
_exptl_absorpt_correction_T_max 0.971
_exptl_absorpt_correction_T_min 0.965
_exptl_absorpt_correction_type multi-scan
_exptl_crystal_colour Yellow
_exptl_crystal_density_diffrn 1.327
_exptl_crystal_density_method 'not measured'
_exptl_crystal_description Needles
_exptl_crystal_F_000 1560
_exptl_crystal_recrystallization_method 'Re-crystallisation from solvent: Methanol'
_exptl_crystal_size_max 0.44
_exptl_crystal_size_mid 0.33
_exptl_crystal_size_min 0.33
_refine_diff_density_max 0.381
_refine_diff_density_min -0.318
_refine_diff_density_rms 0.050
_refine_ls_extinction_method none
_refine_ls_goodness_of_fit_ref 1.139
_refine_ls_hydrogen_treatment mixed
_refine_ls_matrix_type full
_refine_ls_number_parameters 257
_refine_ls_number_reflns 4540
_refine_ls_number_restraints 0
_refine_ls_restrained_S_all 1.139
_refine_ls_R_factor_all 0.0605
_refine_ls_R_factor_gt 0.0570
_refine_ls_shift/su_max 0.001
_refine_ls_shift/su_mean 0.000
_refine_ls_structure_factor_coef Fsqd
_refine_ls_weighting_details 'calc w=1/[\s^2^(Fo^2^)+(0.0708P)^2^+2.5544P] where P=(Fo^2^+2Fc^2^)/3'
_refine_ls_weighting_scheme calc
_refine_ls_wR_factor_gt 0.1430
_refine_ls_wR_factor_ref 0.1462
_reflns_number_gt 4284
_reflns_number_total 4540
_reflns_threshold_expression >2sigma(I)
_cod_data_source_file c6ra01802e2.cif
_cod_data_source_block OXP-BP
_cod_depositor_comments
;
The following automatic conversions were performed:

'_exptl_absorpt_correction_type' value 'Multi-scan' changed to
'multi-scan' according to
/usr/data/users/saulius/crontab/automatic-downloads/rss-feeds/RSC/lib/dictionaries/cif_core.dic
dictionary named 'cif_core.dic' version 2.4.2 from 2011-04-26.

Automatic conversion script
Id: cif_fix_values 4268 2015-11-12 08:31:59Z antanas 
;
_cod_database_code 7224757
_diffrn_number_total 5364
_olex2_refinement_description
;
1. Fixed Uiso
 At 1.2 times of:
  All C(H) groups, All C(H,H) groups
2.a Secondary CH2 refined with riding coordinates:
 C5(H5A,H5B), C4(H4A,H4B)
2.b Aromatic/amide H refined with riding coordinates:
 C14(H14), C18(H18), C12(H12), C11(H11), C9(H9), C17(H17), C16(H16), C15(H15),
 C8(H8), C10(H10), C22(H22), C20(H20), C19(H19), C23(H23)
;

loop_
_space_group_symop_id
_space_group_symop_operation_xyz
1 'x, y, z'
2 '-x, y, -z+1/2'
3 'x+1/2, y+1/2, z'
4 '-x+1/2, y+1/2, -z+1/2'
5 '-x, -y, -z'
6 'x, -y, z-1/2'
7 '-x+1/2, -y+1/2, -z'
8 'x+1/2, -y+1/2, z-1/2'

loop_
_atom_site_label
_atom_site_type_symbol
_atom_site_fract_x
_atom_site_fract_y
_atom_site_fract_z
_atom_site_U_iso_or_equiv
_atom_site_adp_type
_atom_site_occupancy
_atom_site_calc_flag
_atom_site_refinement_flags_posn
O1 O 0.12096(8) 0.11469(7) 0.73958(6) 0.0293(2) Uani 1 d .
N1 N 0.15926(9) -0.02398(8) 0.72637(6) 0.0245(3) Uani 1 d .
O3 O -0.12992(9) -0.13997(7) 0.52194(7) 0.0361(3) Uani 1 d .
O2 O -0.14638(9) 0.00471(8) 0.51039(7) 0.0381(3) Uani 1 d .
C1 C 0.09780(11) 0.04073(10) 0.70076(8) 0.0270(3) Uani 1 d .
C13 C 0.30842(10) -0.04939(9) 0.82921(8) 0.0246(3) Uani 1 d .
C5 C -0.02860(12) -0.05361(10) 0.61670(8) 0.0288(3) Uani 1 d .
H5A H 0.0286 -0.0938 0.6151 0.035 Uiso 1 calc R
H5B H -0.0601 -0.0732 0.6570 0.035 Uiso 1 calc R
C6 C -0.10722(11) -0.05864(10) 0.54440(8) 0.0270(3) Uani 1 d .
C4 C 0.01329(11) 0.03805(10) 0.63350(8) 0.0272(3) Uani 1 d .
H4A H 0.0385 0.0600 0.5910 0.033 Uiso 1 calc R
H4B H -0.0426 0.0771 0.6403 0.033 Uiso 1 calc R
C2 C 0.20640(10) 0.09514(9) 0.79549(7) 0.0238(3) Uani 1 d .
C7 C 0.25115(11) 0.16578(9) 0.84571(8) 0.0241(3) Uani 1 d .
C14 C 0.34408(11) -0.11698(10) 0.79137(8) 0.0289(3) Uani 1 d .
H14 H 0.3176 -0.1232 0.7396 0.035 Uiso 1 calc R
C18 C 0.34765(11) -0.04155(10) 0.90544(8) 0.0286(3) Uani 1 d .
H18 H 0.3234 0.0035 0.9321 0.034 Uiso 1 calc R
C12 C 0.35696(11) 0.16946(10) 0.87444(8) 0.0267(3) Uani 1 d .
H12 H 0.3997 0.1249 0.8626 0.032 Uiso 1 calc R
C11 C 0.40020(12) 0.23796(10) 0.92026(8) 0.0308(3) Uani 1 d .
H11 H 0.4723 0.2404 0.9390 0.037 Uiso 1 calc R
C9 C 0.23317(13) 0.29929(10) 0.91047(9) 0.0332(3) Uani 1 d .
H9 H 0.1907 0.3435 0.9232 0.040 Uiso 1 calc R
C3 C 0.22935(10) 0.00937(10) 0.78787(8) 0.0245(3) Uani 1 d .
C17 C 0.42188(12) -0.09941(11) 0.94228(9) 0.0333(3) Uani 1 d .
H17 H 0.4488 -0.0934 0.9940 0.040 Uiso 1 calc R
C16 C 0.45711(13) -0.16620(11) 0.90396(9) 0.0353(4) Uani 1 d .
H16 H 0.5080 -0.2056 0.9294 0.042 Uiso 1 calc R
C15 C 0.41772(12) -0.17502(10) 0.82851(9) 0.0325(3) Uani 1 d .
H15 H 0.4412 -0.2209 0.8022 0.039 Uiso 1 calc R
C8 C 0.18958(12) 0.23161(10) 0.86367(8) 0.0286(3) Uani 1 d .
H8 H 0.1176 0.2303 0.8439 0.034 Uiso 1 calc R
C10 C 0.33844(14) 0.30258(10) 0.93859(9) 0.0342(3) Uani 1 d .
H10 H 0.3680 0.3490 0.9703 0.041 Uiso 1 calc R
N2 N 0.27803(10) 0.14059(9) 0.60235(7) 0.0307(3) Uani 1 d .
C22 C 0.42001(11) 0.06380(10) 0.67882(8) 0.0289(3) Uani 1 d .
H22 H 0.4569 0.0106 0.6902 0.035 Uiso 1 calc R
C21 C 0.45305(10) 0.13932(10) 0.71951(7) 0.0253(3) Uani 1 d .
C20 C 0.39471(11) 0.21471(10) 0.70056(8) 0.0287(3) Uani 1 d .
H20 H 0.4132 0.2672 0.7277 0.034 Uiso 1 calc R
C19 C 0.30929(11) 0.21258(11) 0.64175(8) 0.0303(3) Uani 1 d .
H19 H 0.2712 0.2649 0.6289 0.036 Uiso 1 calc R
C23 C 0.33258(12) 0.06728(11) 0.62154(9) 0.0312(3) Uani 1 d .
H23 H 0.3104 0.0153 0.5947 0.037 Uiso 1 calc R
H3 H -0.183(2) -0.1391(18) 0.4753(16) 0.073(8) Uiso 1 d .

loop_
_atom_site_aniso_label
_atom_site_aniso_U_11
_atom_site_aniso_U_22
_atom_site_aniso_U_33
_atom_site_aniso_U_23
_atom_site_aniso_U_13
_atom_site_aniso_U_12
O1 0.0286(5) 0.0310(5) 0.0266(5) -0.0009(4) 0.0034(4) -0.0008(4)
N1 0.0225(5) 0.0277(6) 0.0210(5) -0.0032(4) 0.0005(4) 0.0023(4)
O3 0.0347(6) 0.0299(6) 0.0351(6) -0.0036(5) -0.0092(5) 0.0010(5)
O2 0.0413(6) 0.0307(6) 0.0338(6) 0.0048(5) -0.0085(5) -0.0016(5)
C1 0.0237(6) 0.0341(7) 0.0227(6) -0.0033(5) 0.0043(5) -0.0017(5)
C13 0.0228(6) 0.0242(7) 0.0260(7) -0.0017(5) 0.0044(5) -0.0011(5)
C5 0.0287(7) 0.0285(7) 0.0250(7) -0.0011(5) -0.0023(5) 0.0024(6)
C6 0.0240(6) 0.0300(7) 0.0250(7) 0.0005(5) 0.0017(5) 0.0005(5)
C4 0.0260(7) 0.0287(7) 0.0242(7) -0.0004(5) 0.0002(5) 0.0010(5)
C2 0.0211(6) 0.0280(7) 0.0215(6) 0.0006(5) 0.0032(5) -0.0016(5)
C7 0.0266(7) 0.0232(6) 0.0230(6) 0.0011(5) 0.0066(5) -0.0016(5)
C14 0.0293(7) 0.0290(7) 0.0274(7) -0.0040(6) 0.0047(6) 0.0010(6)
C18 0.0294(7) 0.0297(7) 0.0267(7) -0.0019(6) 0.0065(6) 0.0028(6)
C12 0.0269(7) 0.0285(7) 0.0246(7) -0.0006(5) 0.0061(5) -0.0018(5)
C11 0.0335(7) 0.0315(7) 0.0260(7) -0.0003(6) 0.0041(6) -0.0077(6)
C9 0.0451(9) 0.0244(7) 0.0323(8) -0.0010(6) 0.0134(7) 0.0019(6)
C3 0.0212(6) 0.0293(7) 0.0222(6) -0.0036(5) 0.0035(5) -0.0007(5)
C17 0.0340(8) 0.0393(8) 0.0249(7) 0.0006(6) 0.0035(6) 0.0062(6)
C16 0.0331(8) 0.0362(8) 0.0352(8) 0.0030(7) 0.0052(6) 0.0096(6)
C15 0.0341(8) 0.0289(7) 0.0344(8) -0.0041(6) 0.0079(6) 0.0062(6)
C8 0.0312(7) 0.0263(7) 0.0290(7) 0.0016(6) 0.0083(6) 0.0016(6)
C10 0.0489(9) 0.0268(7) 0.0266(7) -0.0024(6) 0.0083(7) -0.0091(7)
N2 0.0254(6) 0.0369(7) 0.0269(6) -0.0006(5) 0.0003(5) -0.0016(5)
C22 0.0266(7) 0.0299(7) 0.0284(7) -0.0002(6) 0.0024(6) -0.0001(6)
C21 0.0221(6) 0.0323(7) 0.0207(6) 0.0010(5) 0.0037(5) -0.0024(5)
C20 0.0280(7) 0.0305(7) 0.0256(7) -0.0022(6) 0.0021(6) -0.0002(6)
C19 0.0265(7) 0.0332(8) 0.0288(7) 0.0015(6) 0.0017(6) 0.0030(6)
C23 0.0289(7) 0.0326(8) 0.0293(7) -0.0025(6) 0.0011(6) -0.0026(6)

loop_
_atom_type_symbol
_atom_type_description
_atom_type_scat_dispersion_real
_atom_type_scat_dispersion_imag
_atom_type_scat_source
C C 0.0033 0.0016 'International Tables Vol C Tables 4.2.6.8 and 6.1.1.4'
H H 0.0000 0.0000 'International Tables Vol C Tables 4.2.6.8 and 6.1.1.4'
N N 0.0061 0.0033 'International Tables Vol C Tables 4.2.6.8 and 6.1.1.4'
O O 0.0106 0.0060 'International Tables Vol C Tables 4.2.6.8 and 6.1.1.4'

loop_
_geom_angle_atom_site_label_1
_geom_angle_atom_site_label_2
_geom_angle_atom_site_label_3
_geom_angle
_geom_angle_site_symmetry_3
C1 O1 C2 105.60(12) .
C1 N1 C3 105.60(12) .
C6 O3 H3 109.3(16) .
O1 C1 C4 120.98(13) .
N1 C1 O1 113.38(13) .
N1 C1 C4 125.56(13) .
C14 C13 C18 118.89(13) .
C14 C13 C3 118.75(13) .
C18 C13 C3 122.35(13) .
H5A C5 H5B 107.9 .
C6 C5 H5A 109.1 .
C6 C5 H5B 109.1 .
C6 C5 C4 112.35(12) .
C4 C5 H5A 109.1 .
C4 C5 H5B 109.1 .
O3 C6 C5 113.04(13) .
O2 C6 O3 123.24(14) .
O2 C6 C5 123.72(14) .
C1 C4 C5 111.95(12) .
C1 C4 H4A 109.2 .
C1 C4 H4B 109.2 .
C5 C4 H4A 109.2 .
C5 C4 H4B 109.2 .
H4A C4 H4B 107.9 .
O1 C2 C7 117.59(12) .
C3 C2 O1 107.25(12) .
C3 C2 C7 135.15(13) .
C12 C7 C2 120.21(13) .
C8 C7 C2 120.67(13) .
C8 C7 C12 119.09(13) .
C13 C14 H14 119.6 .
C15 C14 C13 120.71(14) .
C15 C14 H14 119.6 .
C13 C18 H18 119.9 .
C17 C18 C13 120.19(14) .
C17 C18 H18 119.9 .
C7 C12 H12 119.8 .
C11 C12 C7 120.44(14) .
C11 C12 H12 119.8 .
C12 C11 H11 119.9 .
C10 C11 C12 120.15(15) .
C10 C11 H11 119.9 .
C8 C9 H9 119.8 .
C10 C9 H9 119.8 .
C10 C9 C8 120.33(15) .
N1 C3 C13 118.19(13) .
C2 C3 N1 108.17(12) .
C2 C3 C13 133.64(13) .
C18 C17 H17 119.8 .
C18 C17 C16 120.40(15) .
C16 C17 H17 119.8 .
C17 C16 H16 120.1 .
C15 C16 C17 119.75(14) .
C15 C16 H16 120.1 .
C14 C15 H15 120.0 .
C16 C15 C14 120.06(14) .
C16 C15 H15 120.0 .
C7 C8 H8 119.9 .
C9 C8 C7 120.18(14) .
C9 C8 H8 119.9 .
C11 C10 C9 119.78(14) .
C11 C10 H10 120.1 .
C9 C10 H10 120.1 .
C19 N2 C23 117.50(13) .
C21 C22 H22 120.4 .
C23 C22 H22 120.4 .
C23 C22 C21 119.26(14) .
C22 C21 C21 121.30(9) 2_656
C20 C21 C22 117.38(13) .
C20 C21 C21 121.31(9) 2_656
C21 C20 H20 120.3 .
C19 C20 C21 119.47(14) .
C19 C20 H20 120.3 .
N2 C19 C20 123.23(14) .
N2 C19 H19 118.4 .
C20 C19 H19 118.4 .
N2 C23 C22 123.13(14) .
N2 C23 H23 118.4 .
C22 C23 H23 118.4 .

loop_
_geom_bond_atom_site_label_1
_geom_bond_atom_site_label_2
_geom_bond_distance
_geom_bond_site_symmetry_2
O1 C1 1.3399(18) .
O1 C2 1.3891(17) .
N1 C1 1.3057(19) .
N1 C3 1.3973(17) .
O3 C6 1.3256(19) .
O3 H3 0.99(3) .
O2 C6 1.2089(18) .
C1 C4 1.480(2) .
C13 C14 1.398(2) .
C13 C18 1.399(2) .
C13 C3 1.465(2) .
C5 H5A 0.9900 .
C5 H5B 0.9900 .
C5 C6 1.506(2) .
C5 C4 1.516(2) .
C4 H4A 0.9900 .
C4 H4B 0.9900 .
C2 C7 1.4633(19) .
C2 C3 1.363(2) .
C7 C12 1.397(2) .
C7 C8 1.393(2) .
C14 H14 0.9500 .
C14 C15 1.387(2) .
C18 H18 0.9500 .
C18 C17 1.388(2) .
C12 H12 0.9500 .
C12 C11 1.390(2) .
C11 H11 0.9500 .
C11 C10 1.384(2) .
C9 H9 0.9500 .
C9 C8 1.391(2) .
C9 C10 1.388(2) .
C17 H17 0.9500 .
C17 C16 1.391(2) .
C16 H16 0.9500 .
C16 C15 1.387(2) .
C15 H15 0.9500 .
C8 H8 0.9500 .
C10 H10 0.9500 .
N2 C19 1.336(2) .
N2 C23 1.342(2) .
C22 H22 0.9500 .
C22 C21 1.396(2) .
C22 C23 1.390(2) .
C21 C21 1.486(3) 2_656
C21 C20 1.393(2) .
C20 H20 0.9500 .
C20 C19 1.388(2) .
C19 H19 0.9500 .
C23 H23 0.9500 .

loop_
_geom_torsion_atom_site_label_1
_geom_torsion_atom_site_label_2
_geom_torsion_atom_site_label_3
_geom_torsion_atom_site_label_4
_geom_torsion
_geom_torsion_site_symmetry_1
_geom_torsion_site_symmetry_4
O1 C1 C4 C5 -156.35(13) . .
O1 C2 C7 C12 -145.66(13) . .
O1 C2 C7 C8 32.28(19) . .
O1 C2 C3 N1 1.06(16) . .
O1 C2 C3 C13 -179.20(14) . .
N1 C1 C4 C5 27.1(2) . .
C1 O1 C2 C7 178.01(12) . .
C1 O1 C2 C3 -0.87(15) . .
C1 N1 C3 C13 179.37(13) . .
C1 N1 C3 C2 -0.85(16) . .
C13 C14 C15 C16 -0.3(2) . .
C13 C18 C17 C16 -0.7(2) . .
C6 C5 C4 C1 -174.27(13) . .
C4 C5 C6 O3 167.70(13) . .
C4 C5 C6 O2 -12.8(2) . .
C2 O1 C1 N1 0.35(16) . .
C2 O1 C1 C4 -176.58(13) . .
C2 C7 C12 C11 177.91(13) . .
C2 C7 C8 C9 -178.88(13) . .
C7 C2 C3 N1 -177.52(15) . .
C7 C2 C3 C13 2.2(3) . .
C7 C12 C11 C10 0.9(2) . .
C14 C13 C18 C17 0.9(2) . .
C14 C13 C3 N1 30.4(2) . .
C14 C13 C3 C2 -149.30(16) . .
C18 C13 C14 C15 -0.5(2) . .
C18 C13 C3 N1 -148.00(14) . .
C18 C13 C3 C2 32.3(2) . .
C18 C17 C16 C15 -0.1(3) . .
C12 C7 C8 C9 -0.9(2) . .
C12 C11 C10 C9 -0.7(2) . .
C3 N1 C1 O1 0.30(16) . .
C3 N1 C1 C4 177.06(14) . .
C3 C13 C14 C15 -178.96(14) . .
C3 C13 C18 C17 179.37(14) . .
C3 C2 C7 C12 32.8(2) . .
C3 C2 C7 C8 -149.24(17) . .
C17 C16 C15 C14 0.5(3) . .
C8 C7 C12 C11 -0.1(2) . .
C8 C9 C10 C11 -0.3(2) . .
C10 C9 C8 C7 1.1(2) . .
C22 C21 C20 C19 -1.8(2) . .
C21 C22 C23 N2 0.8(2) . .
C21 C21 C20 C19 178.02(16) 2_656 .
C21 C20 C19 N2 1.3(2) . .
C19 N2 C23 C22 -1.4(2) . .
C23 N2 C19 C20 0.3(2) . .
C23 C22 C21 C21 -179.02(16) . 2_656
C23 C22 C21 C20 0.8(2) . .
